data_2204369
loop_
_publ_author_name
'Shiffler, Zachary J.'
'Baldwin, Steven M.'
'Keane, Joseph M.'
'Belz, Brian L. '
'Barr, Matthew L.'
'Slavin III, Edward R.'
'Kastner, Margaret E.'
'Mahler, Charles H.'

_publ_section_title
;
 Bis(tetraphenylphosphonium) bis(tetraselenomolybdato)palladate(II)
;
_journal_issue 10
_journal_name_full 'Acta Crystallographica Section E'
_journal_page_first m1539
_journal_page_last m1541
_journal_paper_doi 10.1107/S1600536804023104
_journal_volume 60
_journal_year 2004
_chemical_formula_iupac '(C24 H20 P)2 [Pd Mo2 Se8]'
_chemical_formula_moiety '2C24 H20 P +, Mo2 Pd Se8 2-'
_chemical_formula_sum 'C48 H40 Mo2 P2 Pd Se8'
_chemical_formula_weight 1608.70
_chemical_name_systematic 'Bis(tetraphenylphosphonium) bis(tetraselenomolybdato)palladate(II)'
_space_group_IT_number 2
_symmetry_cell_setting triclinic
_symmetry_space_group_name_Hall '-P 1'
_symmetry_space_group_name_H-M 'P -1'
_atom_sites_solution_hydrogens geom
_atom_sites_solution_primary direct
_atom_sites_solution_secondary difmap
_audit_creation_method SHELXL-97
_cell_angle_alpha 66.096(13)
_cell_angle_beta 84.511(13)
_cell_angle_gamma 70.047(9)
_cell_formula_units_Z 1
_cell_length_a 9.4976(9)
_cell_length_b 12.5798(16)
_cell_length_c 12.622(3)
_cell_measurement_reflns_used 26
_cell_measurement_temperature 293(2)
_cell_measurement_theta_max 40.944
_cell_measurement_theta_min 6.516
_cell_volume 1294.3(4)
_computing_cell_refinement XSCANS
_computing_data_collection 'XSCANS (Siemens, 1991-1996)'
_computing_data_reduction 'SHELXTL (Bruker, 2000)'
_computing_molecular_graphics SHELXTL
_computing_publication_material SHELXTL
_computing_structure_refinement SHELXTL
_computing_structure_solution SHELXTL
_diffrn_ambient_temperature 293(2)
_diffrn_measurement_device_type 'Siemens P4'
_diffrn_measurement_method 2\q/\w
_diffrn_radiation_monochromator graphite
_diffrn_radiation_type MoK\a
_diffrn_radiation_wavelength 0.71073
_diffrn_reflns_av_R_equivalents 0.0301
_diffrn_reflns_av_sigmaI/netI 0.0463
_diffrn_reflns_limit_h_max 1
_diffrn_reflns_limit_h_min -12
_diffrn_reflns_limit_k_max 14
_diffrn_reflns_limit_k_min -14
_diffrn_reflns_limit_l_max 16
_diffrn_reflns_limit_l_min -16
_diffrn_reflns_number 6737
_diffrn_reflns_theta_max 27.50
_diffrn_reflns_theta_min 1.77
_diffrn_standards_decay_% 0
_diffrn_standards_interval_count 50
_diffrn_standards_number 3
_exptl_absorpt_coefficient_mu 6.539
_exptl_absorpt_correction_T_max 0.095
_exptl_absorpt_correction_T_min 0.058
_exptl_absorpt_correction_type psi-scan
_exptl_absorpt_process_details '(SHELXTL; Bruker, 2000)'
_exptl_crystal_colour Black
_exptl_crystal_density_diffrn 2.064
_exptl_crystal_density_method 'not measured'
_exptl_crystal_description flake/arrowhead
_exptl_crystal_F_000 760
_exptl_crystal_size_max 0.48
_exptl_crystal_size_mid 0.42
_exptl_crystal_size_min 0.36
_refine_ls_extinction_method none
_refine_ls_goodness_of_fit_ref 1.020
_refine_ls_hydrogen_treatment noref
_refine_ls_matrix_type full
_refine_ls_number_parameters 277
_refine_ls_number_reflns 5698
_refine_ls_number_restraints 0
_refine_ls_restrained_S_all 1.020
_refine_ls_R_factor_all 0.0831
_refine_ls_R_factor_gt 0.0530
_refine_ls_shift/su_max 0.000
_refine_ls_shift/su_mean 0.000
_refine_ls_structure_factor_coef Fsqd
_refine_ls_weighting_details 'calc w = 1/[\s^2^(Fo^2^)+(0.0733P)^2^+3.8281P] where P = (Fo^2^+2Fc^2^)/3'
_refine_ls_weighting_scheme calc
_refine_ls_wR_factor_gt 0.1347
_refine_ls_wR_factor_ref 0.1520
_reflns_number_gt 3974
_reflns_number_total 5698
_reflns_threshold_expression I>2\s(I)
_cod_data_source_file lh6276.cif
_cod_data_source_block I
_cod_database_code 2204369
_cod_database_fobs_code 2204369

loop_
_symmetry_equiv_pos_as_xyz
'x, y, z'
'-x, -y, -z'

loop_
_atom_site_label
_atom_site_fract_x
_atom_site_fract_y
_atom_site_fract_z
_atom_site_U_iso_or_equiv
_atom_site_adp_type
_atom_site_calc_flag
_atom_site_refinement_flags
_atom_site_occupancy
_atom_site_type_symbol
Pd 0.5000 1.0000 0.5000 0.04141(19) Uani d S 1 Pd
Mo 0.59122(8) 0.73359(6) 0.63255(6) 0.04971(19) Uani d . 1 Mo
Se1 0.75179(9) 0.85259(8) 0.57127(9) 0.0674(3) Uani d . 1 Se
Se2 0.34324(9) 0.87305(7) 0.59939(7) 0.0544(2) Uani d . 1 Se
Se3 0.62285(11) 0.61955(8) 0.52642(8) 0.0625(2) Uani d . 1 Se
Se4 0.63823(15) 0.60700(10) 0.82382(8) 0.0866(4) Uani d . 1 Se
P 0.9099(2) 0.75393(16) 0.16666(15) 0.0390(4) Uani d . 1 P
C1 0.8624(8) 0.6184(6) 0.2538(6) 0.0428(15) Uani d . 1 C
C2 0.7294(8) 0.6092(7) 0.2236(7) 0.0516(17) Uani d . 1 C
H2A 0.6659 0.6737 0.1624 0.062 Uiso calc R 1 H
C3 0.6946(10) 0.5043(8) 0.2852(7) 0.059(2) Uani d . 1 C
H3A 0.6079 0.4971 0.2646 0.071 Uiso calc R 1 H
C4 0.7844(11) 0.4112(8) 0.3757(7) 0.061(2) Uani d . 1 C
H4A 0.7579 0.3412 0.4173 0.073 Uiso calc R 1 H
C5 0.9157(11) 0.4185(7) 0.4075(7) 0.062(2) Uani d . 1 C
H5A 0.9777 0.3531 0.4690 0.074 Uiso calc R 1 H
C6 0.9541(8) 0.5245(7) 0.3466(6) 0.0502(17) Uani d . 1 C
H6A 1.0403 0.5315 0.3683 0.060 Uiso calc R 1 H
C7 0.9875(8) 0.7419(6) 0.0350(6) 0.0439(15) Uani d . 1 C
C8 1.0918(10) 0.7974(8) -0.0191(7) 0.060(2) Uani d . 1 C
H8A 1.1244 0.8397 0.0137 0.072 Uiso calc R 1 H
C9 1.1483(11) 0.7906(9) -0.1219(8) 0.072(3) Uani d . 1 C
H9A 1.2206 0.8267 -0.1568 0.086 Uiso calc R 1 H
C10 1.1001(12) 0.7327(10) -0.1718(8) 0.078(3) Uani d . 1 C
H10A 1.1397 0.7283 -0.2408 0.094 Uiso calc R 1 H
C11 0.9929(14) 0.6800(11) -0.1218(9) 0.088(3) Uani d . 1 C
H11A 0.9558 0.6441 -0.1594 0.106 Uiso calc R 1 H
C12 0.9400(10) 0.6796(8) -0.0170(7) 0.062(2) Uani d . 1 C
H12A 0.8728 0.6383 0.0195 0.075 Uiso calc R 1 H
C13 1.0461(8) 0.7751(6) 0.2409(6) 0.0424(15) Uani d . 1 C
C14 1.1928(9) 0.6983(7) 0.2564(7) 0.0520(17) Uani d . 1 C
H14A 1.2211 0.6338 0.2319 0.062 Uiso calc R 1 H
C15 1.2984(9) 0.7179(9) 0.3089(7) 0.061(2) Uani d . 1 C
H15A 1.3973 0.6653 0.3215 0.073 Uiso calc R 1 H
C16 1.2558(10) 0.8150(9) 0.3419(7) 0.062(2) Uani d . 1 C
H16A 1.3271 0.8299 0.3745 0.075 Uiso calc R 1 H
C17 1.1097(11) 0.8905(9) 0.3274(8) 0.069(2) Uani d . 1 C
H17A 1.0817 0.9555 0.3512 0.083 Uiso calc R 1 H
C18 1.0026(10) 0.8698(8) 0.2770(7) 0.059(2) Uani d . 1 C
H18A 0.9028 0.9200 0.2680 0.071 Uiso calc R 1 H
C19 0.7445(7) 0.8866(6) 0.1334(6) 0.0413(15) Uani d . 1 C
C20 0.7230(8) 0.9846(7) 0.0241(6) 0.0467(16) Uani d . 1 C
H20A 0.7874 0.9773 -0.0347 0.056 Uiso calc R 1 H
C21 0.6041(10) 1.0924(7) 0.0053(8) 0.061(2) Uani d . 1 C
H21A 0.5888 1.1585 -0.0664 0.073 Uiso calc R 1 H
C22 0.5080(9) 1.1020(8) 0.0931(8) 0.062(2) Uani d . 1 C
H22A 0.4289 1.1749 0.0800 0.074 Uiso calc R 1 H
C23 0.5280(9) 1.0060(8) 0.1981(7) 0.057(2) Uani d . 1 C
H23A 0.4611 1.0135 0.2556 0.068 Uiso calc R 1 H
C24 0.6451(9) 0.8985(7) 0.2204(6) 0.0514(17) Uani d . 1 C
H24A 0.6587 0.8338 0.2929 0.062 Uiso calc R 1 H

loop_
_atom_site_aniso_label
_atom_site_aniso_U_11
_atom_site_aniso_U_22
_atom_site_aniso_U_33
_atom_site_aniso_U_12
_atom_site_aniso_U_13
_atom_site_aniso_U_23
Pd 0.0402(4) 0.0422(4) 0.0451(4) -0.0175(3) 0.0070(3) -0.0184(3)
Mo 0.0529(4) 0.0469(4) 0.0510(4) -0.0189(3) 0.0027(3) -0.0193(3)
Se1 0.0429(5) 0.0543(5) 0.0966(7) -0.0168(4) -0.0012(4) -0.0205(5)
Se2 0.0482(4) 0.0545(5) 0.0656(5) -0.0258(4) 0.0158(4) -0.0245(4)
Se3 0.0689(6) 0.0581(5) 0.0620(5) -0.0152(4) 0.0019(4) -0.0300(4)
Se4 0.1292(10) 0.0720(6) 0.0548(5) -0.0350(6) -0.0064(6) -0.0180(5)
P 0.0392(9) 0.0408(9) 0.0395(9) -0.0177(7) 0.0039(7) -0.0154(7)
C1 0.042(4) 0.037(3) 0.051(4) -0.016(3) 0.012(3) -0.019(3)
C2 0.045(4) 0.054(4) 0.058(4) -0.023(3) 0.008(3) -0.020(4)
C3 0.058(5) 0.065(5) 0.068(5) -0.036(4) 0.018(4) -0.030(4)
C4 0.079(6) 0.054(5) 0.061(5) -0.034(5) 0.027(4) -0.028(4)
C5 0.078(6) 0.040(4) 0.052(4) -0.010(4) 0.010(4) -0.012(3)
C6 0.046(4) 0.052(4) 0.050(4) -0.015(3) 0.006(3) -0.019(3)
C7 0.046(4) 0.043(4) 0.047(4) -0.018(3) 0.008(3) -0.021(3)
C8 0.075(6) 0.074(5) 0.057(4) -0.052(5) 0.024(4) -0.034(4)
C9 0.081(6) 0.091(7) 0.064(5) -0.046(6) 0.033(5) -0.043(5)
C10 0.104(8) 0.089(7) 0.069(6) -0.052(6) 0.040(6) -0.049(5)
C11 0.128(10) 0.106(8) 0.075(6) -0.074(8) 0.026(6) -0.056(6)
C12 0.069(6) 0.079(6) 0.064(5) -0.045(5) 0.016(4) -0.039(5)
C13 0.046(4) 0.046(4) 0.039(3) -0.023(3) 0.005(3) -0.014(3)
C14 0.049(4) 0.052(4) 0.058(4) -0.021(4) 0.002(3) -0.020(4)
C15 0.048(5) 0.073(6) 0.060(5) -0.026(4) -0.006(4) -0.018(4)
C16 0.063(5) 0.076(6) 0.055(5) -0.037(5) -0.004(4) -0.019(4)
C17 0.077(6) 0.067(6) 0.080(6) -0.021(5) -0.015(5) -0.043(5)
C18 0.057(5) 0.065(5) 0.069(5) -0.020(4) -0.006(4) -0.038(4)
C19 0.038(4) 0.045(4) 0.049(4) -0.018(3) 0.002(3) -0.023(3)
C20 0.046(4) 0.050(4) 0.045(4) -0.024(3) 0.003(3) -0.014(3)
C21 0.062(5) 0.037(4) 0.075(5) -0.016(4) -0.022(4) -0.008(4)
C22 0.050(5) 0.054(5) 0.091(6) -0.008(4) -0.008(4) -0.041(5)
C23 0.045(4) 0.070(5) 0.065(5) -0.011(4) 0.001(4) -0.042(4)
C24 0.055(5) 0.054(4) 0.048(4) -0.021(4) 0.010(3) -0.022(3)

loop_
_atom_type_symbol
_atom_type_description
_atom_type_scat_dispersion_real
_atom_type_scat_dispersion_imag
_atom_type_scat_source
C C 0.0033 0.0016 'International Tables Vol C Tables 4.2.6.8 and 6.1.1.4'
H H 0.0000 0.0000 'International Tables Vol C Tables 4.2.6.8 and 6.1.1.4'
P P 0.1023 0.0942 'International Tables Vol C Tables 4.2.6.8 and 6.1.1.4'
Se Se -0.0929 2.2259 'International Tables Vol C Tables 4.2.6.8 and 6.1.1.4'
Mo Mo -1.6832 0.6857 'International Tables Vol C Tables 4.2.6.8 and 6.1.1.4'
Pd Pd -0.9988 1.0072 'International Tables Vol C Tables 4.2.6.8 and 6.1.1.4'

loop_
_geom_angle_atom_site_label_1
_geom_angle_atom_site_label_2
_geom_angle_atom_site_label_3
_geom_angle_site_symmetry_1
_geom_angle_site_symmetry_3
_geom_angle
Se2 Pd Se2 . 2_676 180.0000(10)
Se2 Pd Se1 . . 101.53(3)
Se2 Pd Se1 2_676 . 78.47(3)
Se2 Pd Se1 . 2_676 78.47(3)
Se2 Pd Se1 2_676 2_676 101.53(3)
Se1 Pd Se1 . 2_676 180.0000(10)
Se2 Pd Mo . . 51.26(3)
Se2 Pd Mo 2_676 . 128.74(3)
Se1 Pd Mo . . 51.17(3)
Se1 Pd Mo 2_676 . 128.83(3)
Se2 Pd Mo . 2_676 128.74(3)
Se2 Pd Mo 2_676 2_676 51.26(3)
Se1 Pd Mo . 2_676 128.83(3)
Se1 Pd Mo 2_676 2_676 51.17(3)
Mo Pd Mo . 2_676 180.00(3)
Se3 Mo Se4 . . 109.56(5)
Se3 Mo Se1 . . 110.01(5)
Se4 Mo Se1 . . 110.63(5)
Se3 Mo Se2 . . 109.11(4)
Se4 Mo Se2 . . 110.55(5)
Se1 Mo Se2 . . 106.95(4)
Se3 Mo Pd . . 115.45(4)
Se4 Mo Pd . . 134.98(4)
Se1 Mo Pd . . 54.02(3)
Se2 Mo Pd . . 53.91(3)
Mo Se1 Pd . . 74.81(3)
Mo Se2 Pd . . 74.83(3)
C19 P C7 . . 109.9(3)
C19 P C1 . . 109.1(3)
C7 P C1 . . 109.5(3)
C19 P C13 . . 107.8(3)
C7 P C13 . . 108.3(3)
C1 P C13 . . 112.2(3)
C6 C1 C2 . . 120.4(7)
C6 C1 P . . 121.4(6)
C2 C1 P . . 118.2(6)
C3 C2 C1 . . 119.2(8)
C3 C2 H2A . . 120.4
C1 C2 H2A . . 120.4
C4 C3 C2 . . 120.9(8)
C4 C3 H3A . . 119.6
C2 C3 H3A . . 119.6
C3 C4 C5 . . 120.9(8)
C3 C4 H4A . . 119.6
C5 C4 H4A . . 119.6
C4 C5 C6 . . 119.6(8)
C4 C5 H5A . . 120.2
C6 C5 H5A . . 120.2
C1 C6 C5 . . 118.9(8)
C1 C6 H6A . . 120.5
C5 C6 H6A . . 120.5
C8 C7 C12 . . 118.5(7)
C8 C7 P . . 120.4(6)
C12 C7 P . . 121.0(6)
C7 C8 C9 . . 120.2(8)
C7 C8 H8A . . 119.9
C9 C8 H8A . . 119.9
C10 C9 C8 . . 120.7(8)
C10 C9 H9A . . 119.6
C8 C9 H9A . . 119.6
C9 C10 C11 . . 120.4(8)
C9 C10 H10A . . 119.8
C11 C10 H10A . . 119.8
C12 C11 C10 . . 120.4(9)
C12 C11 H11A . . 119.8
C10 C11 H11A . . 119.8
C11 C12 C7 . . 119.6(8)
C11 C12 H12A . . 120.2
C7 C12 H12A . . 120.2
C18 C13 C14 . . 120.9(7)
C18 C13 P . . 119.5(6)
C14 C13 P . . 119.6(6)
C13 C14 C15 . . 119.5(8)
C13 C14 H14A . . 120.2
C15 C14 H14A . . 120.2
C16 C15 C14 . . 119.6(8)
C16 C15 H15A . . 120.2
C14 C15 H15A . . 120.2
C17 C16 C15 . . 120.8(8)
C17 C16 H16A . . 119.6
C15 C16 H16A . . 119.6
C16 C17 C18 . . 119.9(8)
C16 C17 H17A . . 120.1
C18 C17 H17A . . 120.1
C13 C18 C17 . . 119.3(8)
C13 C18 H18A . . 120.3
C17 C18 H18A . . 120.3
C24 C19 C20 . . 119.8(7)
C24 C19 P . . 119.8(6)
C20 C19 P . . 119.9(5)
C21 C20 C19 . . 118.8(7)
C21 C20 H20A . . 120.6
C19 C20 H20A . . 120.6
C20 C21 C22 . . 120.1(8)
C20 C21 H21A . . 119.9
C22 C21 H21A . . 119.9
C23 C22 C21 . . 120.7(8)
C23 C22 H22A . . 119.6
C21 C22 H22A . . 119.6
C22 C23 C24 . . 120.8(8)
C22 C23 H23A . . 119.6
C24 C23 H23A . . 119.6
C23 C24 C19 . . 119.6(7)
C23 C24 H24A . . 120.2
C19 C24 H24A . . 120.2

loop_
_geom_bond_atom_site_label_1
_geom_bond_atom_site_label_2
_geom_bond_site_symmetry_2
_geom_bond_distance
Pd Se2 . 2.4459(8)
Pd Se2 2_676 2.4459(8)
Pd Se1 . 2.4495(9)
Pd Se1 2_676 2.4495(9)
Pd Mo . 2.9212(9)
Pd Mo 2_676 2.9212(9)
Mo Se3 . 2.2647(11)
Mo Se4 . 2.2735(13)
Mo Se1 . 2.3578(11)
Mo Se2 . 2.3608(11)
P C19 . 1.789(7)
P C7 . 1.795(7)
P C1 . 1.797(7)
P C13 . 1.814(7)
C1 C6 . 1.378(10)
C1 C2 . 1.408(10)
C2 C3 . 1.368(11)
C2 H2A . 0.9300
C3 C4 . 1.351(12)
C3 H3A . 0.9300
C4 C5 . 1.389(13)
C4 H4A . 0.9300
C5 C6 . 1.397(11)
C5 H5A . 0.9300
C6 H6A . 0.9300
C7 C8 . 1.375(10)
C7 C12 . 1.401(10)
C8 C9 . 1.380(11)
C8 H8A . 0.9300
C9 C10 . 1.338(13)
C9 H9A . 0.9300
C10 C11 . 1.369(14)
C10 H10A . 0.9300
C11 C12 . 1.368(12)
C11 H11A . 0.9300
C12 H12A . 0.9300
C13 C18 . 1.366(10)
C13 C14 . 1.376(11)
C14 C15 . 1.391(11)
C14 H14A . 0.9300
C15 C16 . 1.368(13)
C15 H15A . 0.9300
C16 C17 . 1.368(13)
C16 H16A . 0.9300
C17 C18 . 1.394(11)
C17 H17A . 0.9300
C18 H18A . 0.9300
C19 C24 . 1.398(10)
C19 C20 . 1.404(10)
C20 C21 . 1.383(11)
C20 H20A . 0.9300
C21 C22 . 1.384(13)
C21 H21A . 0.9300
C22 C23 . 1.358(12)
C22 H22A . 0.9300
C23 C24 . 1.368(11)
C23 H23A . 0.9300
C24 H24A . 0.9300
